data_7160497
loop_
_publ_author_name
'Tarasova, Ekaterina S.'
'Shurupova, Olga V.'
'Rzhevskiy, Sergey A.'
'Minaeva, Lidiya I.'
'Topchiy, Maxim A.'
'Asachenko, Andrey F.'

_publ_section_title
;
 A simple route to 2,3-benzodiazepines from substituted indenes.
;
_journal_issue 19
_journal_name_full 'Organic &amp; biomolecular chemistry'
_journal_page_first 4710
_journal_page_last 4717
_journal_paper_doi 10.1039/d5ob00361j
_journal_volume 23
_journal_year 2025
_chemical_formula_moiety 'C17 H17 N2 O, C2 H3 O2, C2 H4 O2'
_chemical_formula_sum 'C21 H24 N2 O5'
_chemical_formula_weight 384.42
_space_group_crystal_system triclinic
_space_group_IT_number 2
_space_group_name_Hall '-P 1'
_space_group_name_H-M_alt 'P -1'
_atom_sites_solution_hydrogens mixed
_atom_sites_solution_primary dual
_audit_creation_date 2025-02-25
_audit_creation_method
;
Olex2 1.5
(compiled 2024.02.16 svn.r378c4104 for OlexSys, GUI svn.r6928)
;
_audit_update_record
;
2025-02-25 deposited with the CCDC.	2025-04-10 downloaded from the CCDC.
;
_cell_angle_alpha 78.875(5)
_cell_angle_beta 83.922(4)
_cell_angle_gamma 70.003(4)
_cell_formula_units_Z 2
_cell_length_a 7.6144(9)
_cell_length_b 9.7829(11)
_cell_length_c 14.1330(15)
_cell_measurement_reflns_used 4309
_cell_measurement_temperature 120
_cell_measurement_theta_max 27.44
_cell_measurement_theta_min 2.25
_cell_volume 969.81(19)
_computing_cell_refinement 'SAINT V8.40B (?, 2016)'
_computing_data_reduction 'SAINT V8.40B (?, 2016)'
_computing_molecular_graphics 'Olex2 1.5 (Dolomanov et al., 2009)'
_computing_publication_material 'Olex2 1.5 (Dolomanov et al., 2009)'
_computing_structure_refinement 'XL  (Sheldrick, 2008)'
_computing_structure_solution 'SHELXT 2014/4 (Sheldrick, 2014)'
_diffrn_ambient_temperature 120.00
_diffrn_detector_area_resol_mean 8
_diffrn_measured_fraction_theta_full 0.991
_diffrn_measured_fraction_theta_max 0.991
_diffrn_measurement_device_type 'Bruker APEX-II CCD'
_diffrn_measurement_method '\f and \w scans'
_diffrn_radiation_type MoK\a
_diffrn_radiation_wavelength 0.71073
_diffrn_reflns_av_R_equivalents 0.0244
_diffrn_reflns_av_unetI/netI 0.0287
_diffrn_reflns_Laue_measured_fraction_full 0.991
_diffrn_reflns_Laue_measured_fraction_max 0.991
_diffrn_reflns_limit_h_max 9
_diffrn_reflns_limit_h_min -9
_diffrn_reflns_limit_k_max 12
_diffrn_reflns_limit_k_min -12
_diffrn_reflns_limit_l_max 17
_diffrn_reflns_limit_l_min -17
_diffrn_reflns_number 14029
_diffrn_reflns_point_group_measured_fraction_full 0.991
_diffrn_reflns_point_group_measured_fraction_max 0.991
_diffrn_reflns_theta_full 25.242
_diffrn_reflns_theta_max 25.997
_diffrn_reflns_theta_min 2.247
_diffrn_source_current 30.0
_diffrn_source_power 1.5
_diffrn_source_voltage 50.0
_diffrn_standards_number 0
_exptl_absorpt_coefficient_mu 0.094
_exptl_absorpt_correction_T_max 1.0000
_exptl_absorpt_correction_T_min 0.9425
_exptl_absorpt_correction_type multi-scan
_exptl_absorpt_process_details
;
SADABS-2016/2 (Bruker,2016/2) was used for absorption correction.
wR2(int) was 0.0769 before and 0.0365 after correction.
The Ratio of minimum to maximum transmission is 0.9425.
The \l/2 correction factor is Not present.
;
_exptl_crystal_colour colourless
_exptl_crystal_colour_primary colourless
_exptl_crystal_density_diffrn 1.316
_exptl_crystal_description prism
_exptl_crystal_F_000 408
_exptl_crystal_size_max 0.32
_exptl_crystal_size_mid 0.24
_exptl_crystal_size_min 0.15
_refine_diff_density_max 0.679
_refine_diff_density_min -0.695
_refine_diff_density_rms 0.048
_refine_ls_extinction_method none
_refine_ls_goodness_of_fit_ref 1.085
_refine_ls_hydrogen_treatment constr
_refine_ls_matrix_type full
_refine_ls_number_parameters 259
_refine_ls_number_reflns 3792
_refine_ls_number_restraints 0
_refine_ls_restrained_S_all 1.085
_refine_ls_R_factor_all 0.0536
_refine_ls_R_factor_gt 0.0437
_refine_ls_shift/su_max 0.000
_refine_ls_shift/su_mean 0.000
_refine_ls_structure_factor_coef Fsqd
_refine_ls_weighting_details 'w=1/[\s^2^(Fo^2^)+(0.0673P)^2^+0.3245P] where P=(Fo^2^+2Fc^2^)/3'
_refine_ls_weighting_scheme calc
_refine_ls_wR_factor_gt 0.1222
_refine_ls_wR_factor_ref 0.1260
_reflns_Friedel_coverage 0.000
_reflns_number_gt 3065
_reflns_number_total 3792
_reflns_threshold_expression 'I > 2\s(I)'
_cod_data_source_file d5ob00361j2.cif
_cod_data_source_block full
_cod_depositor_comments 'Adding full bibliography for 7160497.cif.'
_cod_database_code 7160497
_shelx_shelxl_version_number 2018/3
_shelx_space_group_comment
;
The symmetry employed for this shelxl refinement is uniquely defined
by the following loop, which should always be used as a source of
symmetry information in preference to the above space-group names.
They are only intended as comments.
;
_shelx_estimated_absorpt_t_max 0.986
_shelx_estimated_absorpt_t_min 0.970
_olex2_refinement_description
;
1. Fixed Uiso
 At 1.2 times of:
  All C(H) groups, All N(H,H) groups
 At 1.5 times of:
  All C(H,H,H) groups, All O(H) groups
2.a Rotating group:
 N20(H20A,H20B)
2.b Aromatic/amide H refined with riding coordinates:
 C3(H3), C5(H5), C7(H7), C8(H8), C12(H12), C13(H13), C14(H14), C15(H15),
 C16(H16)
2.c Idealised Me refined as rotating group:
 C17(H17A,H17B,H17C), C19(H19A,H19B,H19C), C23(H23A,H23B,H23C), C28(H28A,H28B,
 H28C)
2.d Idealised tetrahedral OH refined as rotating group:
 O25(H25)
;
_olex2_submission_special_instructions 'No special instructions were received'

loop_
_space_group_symop_operation_xyz
'x, y, z'
'-x, -y, -z'

loop_
_atom_site_label
_atom_site_type_symbol
_atom_site_fract_x
_atom_site_fract_y
_atom_site_fract_z
_atom_site_U_iso_or_equiv
_atom_site_adp_type
_atom_site_occupancy
_atom_site_site_symmetry_order
_atom_site_calc_flag
_atom_site_refinement_flags_posn
_atom_site_refinement_flags_adp
_atom_site_refinement_flags_occupancy
_atom_site_disorder_assembly
_atom_site_disorder_group
O18 O 0.09328(15) 1.18714(12) 0.43745(8) 0.0229(3) Uani 1 1 d . . . . .
N1 N 0.59778(17) 0.58354(13) 0.67017(9) 0.0156(3) Uani 1 1 d . . . . .
N20 N 0.69934(19) 0.46782(14) 0.74127(10) 0.0221(3) Uani 1 1 d . . . . .
H20A H 0.661089 0.489862 0.797744 0.027 Uiso 1 1 d R U . . .
H20B H 0.681565 0.386774 0.737073 0.027 Uiso 1 1 d R U . . .
C2 C 0.6414(2) 0.57614(17) 0.57290(11) 0.0165(3) Uani 1 1 d . . . . .
C3 C 0.5495(2) 0.69179(17) 0.50613(11) 0.0170(3) Uani 1 1 d . . . . .
H3 H 0.577037 0.686405 0.439525 0.020 Uiso 1 1 calc R U . . .
C4 C 0.4143(2) 0.81968(16) 0.53314(11) 0.0155(3) Uani 1 1 d . . . . .
C5 C 0.3191(2) 0.94032(17) 0.46440(11) 0.0176(3) Uani 1 1 d . . . . .
H5 H 0.341848 0.936433 0.397414 0.021 Uiso 1 1 calc R U . . .
C6 C 0.1929(2) 1.06375(17) 0.49509(11) 0.0182(3) Uani 1 1 d . . . . .
C7 C 0.1563(2) 1.06989(17) 0.59500(12) 0.0206(4) Uani 1 1 d . . . . .
H7 H 0.070077 1.156593 0.614960 0.025 Uiso 1 1 calc R U . . .
C8 C 0.2426(2) 0.95401(17) 0.66205(12) 0.0193(3) Uani 1 1 d . . . . .
H8 H 0.214572 0.959100 0.728652 0.023 Uiso 1 1 calc R U . . .
C9 C 0.3757(2) 0.82389(16) 0.63361(11) 0.0157(3) Uani 1 1 d . . . . .
C10 C 0.4679(2) 0.70093(16) 0.70154(11) 0.0161(3) Uani 1 1 d . . . . .
C11 C 0.4241(2) 0.69589(16) 0.80685(11) 0.0172(3) Uani 1 1 d . . . . .
C12 C 0.4706(2) 0.78746(18) 0.85631(12) 0.0219(4) Uani 1 1 d . . . . .
H12 H 0.534047 0.852280 0.823054 0.026 Uiso 1 1 calc R U . . .
C13 C 0.4248(2) 0.7846(2) 0.95408(12) 0.0265(4) Uani 1 1 d . . . . .
H13 H 0.458783 0.846172 0.987895 0.032 Uiso 1 1 calc R U . . .
C14 C 0.3297(2) 0.6923(2) 1.00249(12) 0.0285(4) Uani 1 1 d . . . . .
H14 H 0.298785 0.690033 1.069548 0.034 Uiso 1 1 calc R U . . .
C15 C 0.2799(2) 0.60328(19) 0.95288(13) 0.0283(4) Uani 1 1 d . . . . .
H15 H 0.212796 0.541048 0.985933 0.034 Uiso 1 1 calc R U . . .
C16 C 0.3269(2) 0.60400(18) 0.85560(12) 0.0239(4) Uani 1 1 d . . . . .
H16 H 0.292919 0.542004 0.822123 0.029 Uiso 1 1 calc R U . . .
C17 C 0.7896(2) 0.44138(17) 0.54680(12) 0.0203(4) Uani 1 1 d . . . . .
H17A H 0.908879 0.432612 0.571824 0.030 Uiso 1 1 calc R U . . .
H17B H 0.802328 0.449050 0.476416 0.030 Uiso 1 1 calc R U . . .
H17C H 0.754820 0.354032 0.575043 0.030 Uiso 1 1 calc R U . . .
C19 C 0.1185(2) 1.19124(18) 0.33538(12) 0.0227(4) Uani 1 1 d . . . . .
H19A H 0.042252 1.287871 0.302324 0.034 Uiso 1 1 calc R U . . .
H19B H 0.079828 1.113960 0.317771 0.034 Uiso 1 1 calc R U . . .
H19C H 0.250596 1.174715 0.316071 0.034 Uiso 1 1 calc R U . . .
O21 O 0.10386(16) 0.43462(13) 0.70208(9) 0.0303(3) Uani 1 1 d . . . . .
O24 O 0.39770(15) 0.29584(12) 0.72811(8) 0.0243(3) Uani 1 1 d . . . . .
C22 C 0.2216(2) 0.33558(18) 0.75215(12) 0.0208(4) Uani 1 1 d . . . . .
C23 C 0.1623(3) 0.2584(2) 0.84641(13) 0.0347(5) Uani 1 1 d . . . . .
H23A H 0.269001 0.174321 0.872346 0.052 Uiso 1 1 calc R U . . .
H23B H 0.061149 0.223166 0.835770 0.052 Uiso 1 1 calc R U . . .
H23C H 0.118141 0.327373 0.892466 0.052 Uiso 1 1 calc R U . . .
O25 O 0.59515(16) 0.08106(13) 0.83386(9) 0.0286(3) Uani 1 1 d . . . . .
H25 H 0.534167 0.159852 0.799361 0.043 Uiso 1 1 calc R U . . .
O26 O 0.83758(16) 0.14606(13) 0.76504(9) 0.0284(3) Uani 1 1 d . . . . .
C27 C 0.7713(2) 0.06567(17) 0.82392(11) 0.0200(4) Uani 1 1 d . . . . .
C28 C 0.8910(2) -0.0612(2) 0.89207(13) 0.0290(4) Uani 1 1 d . . . . .
H28A H 0.858083 -0.042968 0.958503 0.044 Uiso 1 1 calc R U . . .
H28B H 1.023009 -0.071226 0.876946 0.044 Uiso 1 1 calc R U . . .
H28C H 0.870198 -0.152217 0.885275 0.044 Uiso 1 1 calc R U . . .

loop_
_atom_site_aniso_label
_atom_site_aniso_U_11
_atom_site_aniso_U_22
_atom_site_aniso_U_33
_atom_site_aniso_U_23
_atom_site_aniso_U_13
_atom_site_aniso_U_12
O18 0.0252(6) 0.0176(6) 0.0192(6) -0.0006(5) -0.0032(5) 0.0008(5)
N1 0.0161(6) 0.0132(6) 0.0163(7) -0.0014(5) -0.0014(5) -0.0034(5)
N20 0.0312(8) 0.0155(7) 0.0143(7) -0.0006(5) -0.0025(6) -0.0014(6)
C2 0.0162(7) 0.0178(8) 0.0174(8) -0.0056(6) -0.0001(6) -0.0069(6)
C3 0.0176(8) 0.0186(8) 0.0154(8) -0.0045(6) 0.0003(6) -0.0062(6)
C4 0.0144(7) 0.0166(8) 0.0174(8) -0.0042(6) -0.0001(6) -0.0069(6)
C5 0.0184(8) 0.0195(8) 0.0151(8) -0.0032(6) 0.0005(6) -0.0068(6)
C6 0.0166(7) 0.0158(8) 0.0211(8) -0.0006(6) -0.0028(6) -0.0046(6)
C7 0.0196(8) 0.0167(8) 0.0223(9) -0.0057(7) 0.0012(6) -0.0011(6)
C8 0.0195(8) 0.0196(8) 0.0177(8) -0.0053(6) 0.0024(6) -0.0049(6)
C9 0.0139(7) 0.0159(8) 0.0178(8) -0.0039(6) -0.0004(6) -0.0049(6)
C10 0.0159(7) 0.0165(8) 0.0184(8) -0.0052(6) -0.0001(6) -0.0073(6)
C11 0.0162(7) 0.0147(8) 0.0167(8) -0.0022(6) -0.0005(6) -0.0002(6)
C12 0.0206(8) 0.0246(9) 0.0203(8) -0.0061(7) 0.0007(6) -0.0066(7)
C13 0.0239(9) 0.0316(9) 0.0220(9) -0.0115(7) -0.0026(7) -0.0023(7)
C14 0.0271(9) 0.0304(10) 0.0156(8) -0.0022(7) 0.0011(7) 0.0048(7)
C15 0.0305(9) 0.0215(9) 0.0247(9) 0.0015(7) 0.0079(7) -0.0038(7)
C16 0.0285(9) 0.0179(8) 0.0239(9) -0.0038(7) 0.0030(7) -0.0067(7)
C17 0.0201(8) 0.0186(8) 0.0196(8) -0.0057(7) -0.0007(6) -0.0020(7)
C19 0.0243(8) 0.0216(8) 0.0188(8) 0.0008(7) -0.0025(7) -0.0051(7)
O21 0.0265(7) 0.0269(7) 0.0319(7) 0.0013(6) -0.0081(5) -0.0030(5)
O24 0.0229(6) 0.0270(6) 0.0192(6) -0.0007(5) -0.0009(5) -0.0050(5)
C22 0.0229(8) 0.0199(8) 0.0206(8) -0.0060(7) -0.0048(7) -0.0060(7)
C23 0.0242(9) 0.0460(12) 0.0291(10) 0.0037(9) -0.0007(8) -0.0109(8)
O25 0.0231(6) 0.0256(7) 0.0336(7) 0.0064(5) -0.0064(5) -0.0082(5)
O26 0.0260(6) 0.0213(6) 0.0322(7) -0.0009(5) 0.0071(5) -0.0049(5)
C27 0.0233(8) 0.0181(8) 0.0187(8) -0.0074(7) 0.0005(6) -0.0052(7)
C28 0.0263(9) 0.0303(10) 0.0251(9) -0.0011(8) -0.0019(7) -0.0040(8)

loop_
_atom_type_symbol
_atom_type_description
_atom_type_scat_dispersion_real
_atom_type_scat_dispersion_imag
_atom_type_scat_source
C C 0.0033 0.0016 'International Tables Vol C Tables 4.2.6.8 and 6.1.1.4'
H H 0.0000 0.0000 'International Tables Vol C Tables 4.2.6.8 and 6.1.1.4'
N N 0.0061 0.0033 'International Tables Vol C Tables 4.2.6.8 and 6.1.1.4'
O O 0.0106 0.0060 'International Tables Vol C Tables 4.2.6.8 and 6.1.1.4'

loop_
_geom_angle_atom_site_label_1
_geom_angle_atom_site_label_2
_geom_angle_atom_site_label_3
_geom_angle
_geom_angle_site_symmetry_1
_geom_angle_site_symmetry_3
_geom_angle_publ_flag
C6 O18 C19 117.94(12) . . ?
C2 N1 N20 119.82(12) . . ?
C10 N1 N20 117.20(12) . . ?
C10 N1 C2 122.88(13) . . ?
N1 N20 H20A 109.3 . . ?
N1 N20 H20B 109.9 . . ?
H20A N20 H20B 109.2 . . ?
N1 C2 C17 118.11(13) . . ?
C3 C2 N1 118.82(13) . . ?
C3 C2 C17 123.07(14) . . ?
C2 C3 H3 119.1 . . ?
C2 C3 C4 121.72(14) . . ?
C4 C3 H3 119.1 . . ?
C3 C4 C9 117.70(14) . . ?
C5 C4 C3 122.08(14) . . ?
C5 C4 C9 120.22(14) . . ?
C4 C5 H5 120.3 . . ?
C6 C5 C4 119.43(14) . . ?
C6 C5 H5 120.3 . . ?
O18 C6 C5 125.69(14) . . ?
O18 C6 C7 113.63(13) . . ?
C5 C6 C7 120.68(14) . . ?
C6 C7 H7 119.6 . . ?
C8 C7 C6 120.81(14) . . ?
C8 C7 H7 119.6 . . ?
C7 C8 H8 119.8 . . ?
C7 C8 C9 120.50(15) . . ?
C9 C8 H8 119.8 . . ?
C4 C9 C8 118.34(14) . . ?
C10 C9 C4 119.66(13) . . ?
C10 C9 C8 122.00(14) . . ?
N1 C10 C9 119.15(14) . . ?
N1 C10 C11 119.03(13) . . ?
C9 C10 C11 121.81(13) . . ?
C12 C11 C10 120.67(14) . . ?
C12 C11 C16 119.53(15) . . ?
C16 C11 C10 119.72(14) . . ?
C11 C12 H12 119.9 . . ?
C13 C12 C11 120.19(16) . . ?
C13 C12 H12 119.9 . . ?
C12 C13 H13 119.9 . . ?
C14 C13 C12 120.16(16) . . ?
C14 C13 H13 119.9 . . ?
C13 C14 H14 120.1 . . ?
C13 C14 C15 119.71(16) . . ?
C15 C14 H14 120.1 . . ?
C14 C15 H15 119.7 . . ?
C16 C15 C14 120.61(16) . . ?
C16 C15 H15 119.7 . . ?
C11 C16 H16 120.1 . . ?
C15 C16 C11 119.79(16) . . ?
C15 C16 H16 120.1 . . ?
C2 C17 H17A 109.5 . . ?
C2 C17 H17B 109.5 . . ?
C2 C17 H17C 109.5 . . ?
H17A C17 H17B 109.5 . . ?
H17A C17 H17C 109.5 . . ?
H17B C17 H17C 109.5 . . ?
O18 C19 H19A 109.5 . . ?
O18 C19 H19B 109.5 . . ?
O18 C19 H19C 109.5 . . ?
H19A C19 H19B 109.5 . . ?
H19A C19 H19C 109.5 . . ?
H19B C19 H19C 109.5 . . ?
O21 C22 O24 122.50(15) . . ?
O21 C22 C23 120.00(15) . . ?
O24 C22 C23 117.49(14) . . ?
C22 C23 H23A 109.5 . . ?
C22 C23 H23B 109.5 . . ?
C22 C23 H23C 109.5 . . ?
H23A C23 H23B 109.5 . . ?
H23A C23 H23C 109.5 . . ?
H23B C23 H23C 109.5 . . ?
C27 O25 H25 109.5 . . ?
O25 C27 C28 113.94(14) . . ?
O26 C27 O25 124.13(15) . . ?
O26 C27 C28 121.92(15) . . ?
C27 C28 H28A 109.5 . . ?
C27 C28 H28B 109.5 . . ?
C27 C28 H28C 109.5 . . ?
H28A C28 H28B 109.5 . . ?
H28A C28 H28C 109.5 . . ?
H28B C28 H28C 109.5 . . ?

loop_
_geom_bond_atom_site_label_1
_geom_bond_atom_site_label_2
_geom_bond_distance
_geom_bond_site_symmetry_2
_geom_bond_publ_flag
O18 C6 1.3494(19) . ?
O18 C19 1.4296(19) . ?
N1 N20 1.4199(18) . ?
N1 C2 1.390(2) . ?
N1 C10 1.3493(19) . ?
N20 H20A 0.8617 . ?
N20 H20B 0.8624 . ?
C2 C3 1.359(2) . ?
C2 C17 1.493(2) . ?
C3 H3 0.9500 . ?
C3 C4 1.411(2) . ?
C4 C5 1.408(2) . ?
C4 C9 1.425(2) . ?
C5 H5 0.9500 . ?
C5 C6 1.375(2) . ?
C6 C7 1.419(2) . ?
C7 H7 0.9500 . ?
C7 C8 1.350(2) . ?
C8 H8 0.9500 . ?
C8 C9 1.428(2) . ?
C9 C10 1.407(2) . ?
C10 C11 1.485(2) . ?
C11 C12 1.388(2) . ?
C11 C16 1.393(2) . ?
C12 H12 0.9500 . ?
C12 C13 1.386(2) . ?
C13 H13 0.9500 . ?
C13 C14 1.382(3) . ?
C14 H14 0.9500 . ?
C14 C15 1.383(3) . ?
C15 H15 0.9500 . ?
C15 C16 1.383(2) . ?
C16 H16 0.9500 . ?
C17 H17A 0.9800 . ?
C17 H17B 0.9800 . ?
C17 H17C 0.9800 . ?
C19 H19A 0.9800 . ?
C19 H19B 0.9800 . ?
C19 H19C 0.9800 . ?
O21 C22 1.233(2) . ?
O24 C22 1.289(2) . ?
C22 C23 1.506(2) . ?
C23 H23A 0.9800 . ?
C23 H23B 0.9800 . ?
C23 H23C 0.9800 . ?
O25 H25 0.8400 . ?
O25 C27 1.293(2) . ?
O26 C27 1.223(2) . ?
C27 C28 1.500(2) . ?
C28 H28A 0.9800 . ?
C28 H28B 0.9800 . ?
C28 H28C 0.9800 . ?

loop_
_geom_torsion_atom_site_label_1
_geom_torsion_atom_site_label_2
_geom_torsion_atom_site_label_3
_geom_torsion_atom_site_label_4
_geom_torsion
_geom_torsion_site_symmetry_1
_geom_torsion_site_symmetry_2
_geom_torsion_site_symmetry_3
_geom_torsion_site_symmetry_4
_geom_torsion_publ_flag
O18 C6 C7 C8 178.88(14) . . . . ?
N1 C2 C3 C4 1.3(2) . . . . ?
N1 C10 C11 C12 112.36(17) . . . . ?
N1 C10 C11 C16 -71.00(19) . . . . ?
N20 N1 C2 C3 -176.42(13) . . . . ?
N20 N1 C2 C17 2.9(2) . . . . ?
N20 N1 C10 C9 174.35(12) . . . . ?
N20 N1 C10 C11 -6.52(19) . . . . ?
C2 N1 C10 C9 -2.0(2) . . . . ?
C2 N1 C10 C11 177.08(13) . . . . ?
C2 C3 C4 C5 179.67(14) . . . . ?
C2 C3 C4 C9 -0.3(2) . . . . ?
C3 C4 C5 C6 -178.03(14) . . . . ?
C3 C4 C9 C8 178.47(13) . . . . ?
C3 C4 C9 C10 -1.9(2) . . . . ?
C4 C5 C6 O18 179.48(14) . . . . ?
C4 C5 C6 C7 -0.7(2) . . . . ?
C4 C9 C10 N1 3.0(2) . . . . ?
C4 C9 C10 C11 -176.08(13) . . . . ?
C5 C4 C9 C8 -1.5(2) . . . . ?
C5 C4 C9 C10 178.18(13) . . . . ?
C5 C6 C7 C8 -0.9(2) . . . . ?
C6 C7 C8 C9 1.4(2) . . . . ?
C7 C8 C9 C4 -0.2(2) . . . . ?
C7 C8 C9 C10 -179.81(14) . . . . ?
C8 C9 C10 N1 -177.34(13) . . . . ?
C8 C9 C10 C11 3.6(2) . . . . ?
C9 C4 C5 C6 1.9(2) . . . . ?
C9 C10 C11 C12 -68.5(2) . . . . ?
C9 C10 C11 C16 108.10(17) . . . . ?
C10 N1 C2 C3 -0.1(2) . . . . ?
C10 N1 C2 C17 179.18(13) . . . . ?
C10 C11 C12 C13 178.32(14) . . . . ?
C10 C11 C16 C15 -177.58(15) . . . . ?
C11 C12 C13 C14 -1.1(2) . . . . ?
C12 C11 C16 C15 -0.9(2) . . . . ?
C12 C13 C14 C15 -0.3(3) . . . . ?
C13 C14 C15 C16 1.0(3) . . . . ?
C14 C15 C16 C11 -0.4(3) . . . . ?
C16 C11 C12 C13 1.7(2) . . . . ?
C17 C2 C3 C4 -177.96(14) . . . . ?
C19 O18 C6 C5 0.5(2) . . . . ?
C19 O18 C6 C7 -179.28(13) . . . . ?
